data_4079401
loop_
_publ_author_name
'Arii, Hidekazu'
'Hashimoto, Rei'
'Mochida, Kunio'
'Kawashima, Takayuki'

_publ_section_title
;
 Syntheses of Di- and Trinuclear Platinum Complexes with Multibridged
 Germanium Centers Derived from Unsymmetrical Digermanes
;
_journal_issue 18
_journal_name_full Organometallics
_journal_page_first 6635
_journal_paper_doi 10.1021/om3007147
_journal_volume 31
_journal_year 2012
_chemical_formula_sum 'C102 H106 Ge3 P6 Pt3'
_chemical_formula_weight 2320.73
_space_group_IT_number 2
_symmetry_cell_setting triclinic
_symmetry_space_group_name_Hall '-P 1'
_symmetry_space_group_name_H-M 'P -1'
_atom_sites_solution_hydrogens geom
_atom_sites_solution_primary direct
_atom_sites_solution_secondary difmap
_audit_creation_method SHELXL-97
_cell_angle_alpha 82.3190(10)
_cell_angle_beta 76.6800(10)
_cell_angle_gamma 64.6610(10)
_cell_formula_units_Z 2
_cell_length_a 14.0094(15)
_cell_length_b 14.8242(16)
_cell_length_c 25.231(3)
_cell_measurement_reflns_used 9102
_cell_measurement_temperature 123
_cell_measurement_theta_max 27.55
_cell_measurement_theta_min 2.21
_cell_volume 4604.7(9)
_computing_cell_refinement 'APEX2 (Bruker AXS, 2006)'
_computing_data_collection 'APEX2 (Bruker AXS, 2006)'
_computing_data_reduction 'SAINT (Bruker AXS, 2004)'
_computing_molecular_graphics 'XSHEL (Bruker AXS,2002)'
_computing_publication_material 'XCIF (Bruker AXS, 2001)'
_computing_structure_refinement 'SHELXL-97 (Sheldrick, 1997)'
_computing_structure_solution 'SHELXS-97 (Sheldrick, 1997)'
_diffrn_ambient_temperature 123
_diffrn_detector_area_resol_mean 8.333
_diffrn_measured_fraction_theta_full 0.971
_diffrn_measured_fraction_theta_max 0.971
_diffrn_measurement_device_type 'Bruker APEXII CCD area detector'
_diffrn_measurement_method 'phi and omega scans'
_diffrn_radiation_monochromator 'Bruker Helios multilayer confocal mirror'
_diffrn_radiation_source 'Bruker TXS fine-focus rotating anode'
_diffrn_radiation_type MoK\a
_diffrn_radiation_wavelength 0.71073
_diffrn_reflns_av_R_equivalents 0.0256
_diffrn_reflns_av_sigmaI/netI 0.0322
_diffrn_reflns_limit_h_max 18
_diffrn_reflns_limit_h_min -18
_diffrn_reflns_limit_k_max 19
_diffrn_reflns_limit_k_min -19
_diffrn_reflns_limit_l_max 32
_diffrn_reflns_limit_l_min -32
_diffrn_reflns_number 51852
_diffrn_reflns_theta_full 27.59
_diffrn_reflns_theta_max 27.59
_diffrn_reflns_theta_min 1.52
_exptl_absorpt_coefficient_mu 5.657
_exptl_absorpt_correction_T_max 0.6016
_exptl_absorpt_correction_T_min 0.3975
_exptl_absorpt_correction_type empirical
_exptl_absorpt_process_details
;
SADABS Sheldrick 1996
;
_exptl_crystal_colour orange
_exptl_crystal_density_diffrn 1.674
_exptl_crystal_density_method 'not measured'
_exptl_crystal_description needle
_exptl_crystal_F_000 2276
_exptl_crystal_size_max 0.20
_exptl_crystal_size_mid 0.10
_exptl_crystal_size_min 0.10
_refine_diff_density_max 7.294
_refine_diff_density_min -2.155
_refine_diff_density_rms 0.159
_refine_ls_extinction_method none
_refine_ls_goodness_of_fit_ref 1.079
_refine_ls_hydrogen_treatment mixed
_refine_ls_matrix_type full
_refine_ls_number_parameters 1034
_refine_ls_number_reflns 20707
_refine_ls_number_restraints 6
_refine_ls_restrained_S_all 1.079
_refine_ls_R_factor_all 0.0424
_refine_ls_R_factor_gt 0.0371
_refine_ls_shift/su_max 0.001
_refine_ls_shift/su_mean 0.000
_refine_ls_structure_factor_coef Fsqd
_refine_ls_weighting_details 'calc w=1/[\s^2^(Fo^2^)+(0.0399P)^2^+24.1514P] where P=(Fo^2^+2Fc^2^)/3'
_refine_ls_weighting_scheme calc
_refine_ls_wR_factor_gt 0.0886
_refine_ls_wR_factor_ref 0.0909
_reflns_number_gt 18600
_reflns_number_total 20707
_reflns_threshold_expression >2sigma(I)
_cod_data_source_file om3007147_si_002.cif
_cod_data_source_block complex5
_cod_depositor_comments
;
The following automatic conversions were performed:

'_symmetry_cell_setting' value 'Triclinic' changed to 'triclinic'
according to /home/saulius/struct/CIF-dictionaries/cif_core.dic
dictionary named 'cif_core.dic' version 2.4.2 from 2011-04-26.

Automatic conversion script
Id: cif_fix_values 1891 2012-01-12 08:04:46Z andrius 
;
_cod_original_sg_symbol_H-M 'P-1   '
_cod_database_code 4079401

loop_
_symmetry_equiv_pos_as_xyz
'x, y, z'
'-x, -y, -z'

loop_
_atom_site_label
_atom_site_type_symbol
_atom_site_fract_x
_atom_site_fract_y
_atom_site_fract_z
_atom_site_U_iso_or_equiv
_atom_site_adp_type
_atom_site_occupancy
_atom_site_symmetry_multiplicity
_atom_site_calc_flag
_atom_site_refinement_flags
Pt1 Pt 0.639202(14) 0.233789(13) 0.186527(7) 0.01356(5) Uani 1 1 d .
Pt2 Pt 0.493303(14) 0.166867(13) 0.304270(7) 0.01473(5) Uani 1 1 d .
Pt3 Pt 0.488183(14) 0.110388(13) 0.173364(7) 0.01375(5) Uani 1 1 d .
Ge1 Ge 0.63129(4) 0.07354(4) 0.22627(2) 0.01355(10) Uani 1 1 d .
Ge2 Ge 0.78170(4) -0.08574(4) 0.23640(2) 0.01869(11) Uani 1 1 d .
Ge3 Ge 0.45365(4) 0.25776(4) 0.21938(2) 0.01446(10) Uani 1 1 d U
P1 P 0.80960(10) 0.20535(9) 0.14537(5) 0.0170(2) Uani 1 1 d .
P2 P 0.59807(10) 0.39694(9) 0.16838(5) 0.0158(2) Uani 1 1 d .
P3 P 0.54142(11) 0.09083(10) 0.38358(5) 0.0187(3) Uani 1 1 d .
P4 P 0.33942(10) 0.26990(10) 0.35432(5) 0.0186(3) Uani 1 1 d .
P5 P 0.51067(10) -0.03502(9) 0.14337(5) 0.0172(2) Uani 1 1 d .
P6 P 0.35824(10) 0.18651(9) 0.12390(5) 0.0165(2) Uani 1 1 d .
C1 C 0.8165(4) 0.3289(4) 0.1381(2) 0.0204(10) Uani 1 1 d .
H1A H 0.8225 0.3464 0.1734 0.024 Uiso 1 1 calc R
H1B H 0.8808 0.3262 0.1107 0.024 Uiso 1 1 calc R
C2 C 0.7138(4) 0.4089(4) 0.1199(2) 0.0204(10) Uani 1 1 d .
H2A H 0.7125 0.3976 0.0823 0.025 Uiso 1 1 calc R
H2B H 0.7112 0.4765 0.1208 0.025 Uiso 1 1 calc R
C3 C 0.9283(4) 0.1295(4) 0.1750(2) 0.0229(11) Uani 1 1 d .
C4 C 0.9189(5) 0.1373(5) 0.2300(3) 0.0348(14) Uani 1 1 d .
H4 H 0.8528 0.1813 0.2505 0.042 Uiso 1 1 calc R
C5 C 1.0059(6) 0.0808(6) 0.2560(3) 0.0467(18) Uani 1 1 d .
H5 H 0.9999 0.0883 0.2936 0.056 Uiso 1 1 calc R
C6 C 1.1014(5) 0.0136(5) 0.2262(3) 0.0424(17) Uani 1 1 d .
H6 H 1.1603 -0.0257 0.2436 0.051 Uiso 1 1 calc R
C7 C 1.1104(5) 0.0041(5) 0.1724(3) 0.0377(16) Uani 1 1 d .
H7 H 1.1752 -0.0426 0.1524 0.045 Uiso 1 1 calc R
C8 C 1.0253(5) 0.0624(4) 0.1465(3) 0.0308(13) Uani 1 1 d .
H8 H 1.0334 0.0564 0.1085 0.037 Uiso 1 1 calc R
C9 C 0.8481(4) 0.1659(4) 0.0750(2) 0.0205(10) Uani 1 1 d .
C10 C 0.9194(4) 0.1932(5) 0.0345(2) 0.0285(12) Uani 1 1 d .
H10 H 0.9545 0.2293 0.0441 0.034 Uiso 1 1 calc R
C11 C 0.9396(5) 0.1685(5) -0.0192(2) 0.0346(14) Uani 1 1 d .
H11 H 0.9867 0.1889 -0.0463 0.042 Uiso 1 1 calc R
C12 C 0.8907(5) 0.1137(4) -0.0332(2) 0.0303(12) Uani 1 1 d .
H12 H 0.9042 0.0964 -0.0699 0.036 Uiso 1 1 calc R
C13 C 0.8219(5) 0.0841(5) 0.0064(2) 0.0302(12) Uani 1 1 d .
H13 H 0.7893 0.0457 -0.0032 0.036 Uiso 1 1 calc R
C14 C 0.8003(4) 0.1101(4) 0.0603(2) 0.0241(11) Uani 1 1 d .
H14 H 0.7527 0.0897 0.0871 0.029 Uiso 1 1 calc R
C15 C 0.5922(4) 0.4660(4) 0.2253(2) 0.0192(10) Uani 1 1 d .
C16 C 0.6075(4) 0.4154(4) 0.2753(2) 0.0225(11) Uani 1 1 d .
H16 H 0.6140 0.3485 0.2803 0.027 Uiso 1 1 calc R
C17 C 0.6133(5) 0.4620(4) 0.3176(2) 0.0284(12) Uani 1 1 d .
H17 H 0.6252 0.4263 0.3514 0.034 Uiso 1 1 calc R
C18 C 0.6019(5) 0.5608(4) 0.3113(2) 0.0295(12) Uani 1 1 d .
H18 H 0.6052 0.5927 0.3407 0.035 Uiso 1 1 calc R
C19 C 0.5857(5) 0.6122(4) 0.2616(2) 0.0276(12) Uani 1 1 d .
H19 H 0.5777 0.6796 0.2568 0.033 Uiso 1 1 calc R
C20 C 0.5812(4) 0.5648(4) 0.2188(2) 0.0233(11) Uani 1 1 d .
H20 H 0.5705 0.6000 0.1849 0.028 Uiso 1 1 calc R
C21 C 0.4820(4) 0.4770(3) 0.1378(2) 0.0171(9) Uani 1 1 d .
C22 C 0.3891(4) 0.5487(4) 0.1678(2) 0.0229(11) Uani 1 1 d .
H22 H 0.3875 0.5598 0.2043 0.027 Uiso 1 1 calc R
C23 C 0.2991(5) 0.6036(4) 0.1441(3) 0.0293(12) Uani 1 1 d .
H23 H 0.2369 0.6528 0.1643 0.035 Uiso 1 1 calc R
C24 C 0.3001(5) 0.5869(4) 0.0915(2) 0.0286(12) Uani 1 1 d .
H24 H 0.2392 0.6252 0.0752 0.034 Uiso 1 1 calc R
C25 C 0.3912(5) 0.5134(4) 0.0622(2) 0.0270(12) Uani 1 1 d .
H25 H 0.3916 0.5003 0.0262 0.032 Uiso 1 1 calc R
C26 C 0.4802(4) 0.4599(4) 0.0854(2) 0.0230(11) Uani 1 1 d .
H26 H 0.5418 0.4103 0.0650 0.028 Uiso 1 1 calc R
C27 C 0.4205(4) 0.1437(4) 0.4381(2) 0.0238(11) Uani 1 1 d .
H27A H 0.3734 0.1085 0.4402 0.029 Uiso 1 1 calc R
H27B H 0.4428 0.1338 0.4737 0.029 Uiso 1 1 calc R
C28 C 0.3586(4) 0.2553(4) 0.4259(2) 0.0243(11) Uani 1 1 d .
H28A H 0.3998 0.2929 0.4306 0.029 Uiso 1 1 calc R
H28B H 0.2880 0.2813 0.4511 0.029 Uiso 1 1 calc R
C29 C 0.6380(4) 0.1224(4) 0.4067(2) 0.0222(11) Uani 1 1 d .
C30 C 0.6938(4) 0.1702(4) 0.3698(2) 0.0256(11) Uani 1 1 d .
H30 H 0.6859 0.1808 0.3328 0.031 Uiso 1 1 calc R
C31 C 0.7614(5) 0.2025(5) 0.3872(3) 0.0329(13) Uani 1 1 d .
H31 H 0.7987 0.2356 0.3619 0.039 Uiso 1 1 calc R
C32 C 0.7741(5) 0.1865(5) 0.4408(3) 0.0372(15) Uani 1 1 d .
H32 H 0.8205 0.2084 0.4524 0.045 Uiso 1 1 calc R
C33 C 0.7196(5) 0.1390(5) 0.4777(3) 0.0401(16) Uani 1 1 d .
H33 H 0.7281 0.1285 0.5146 0.048 Uiso 1 1 calc R
C34 C 0.6518(5) 0.1062(5) 0.4608(2) 0.0306(13) Uani 1 1 d .
H34 H 0.6150 0.0728 0.4861 0.037 Uiso 1 1 calc R
C35 C 0.5814(5) -0.0431(4) 0.3997(2) 0.0242(11) Uani 1 1 d .
C36 C 0.6794(5) -0.1071(4) 0.4138(2) 0.0313(13) Uani 1 1 d .
H36 H 0.7293 -0.0815 0.4172 0.038 Uiso 1 1 calc R
C37 C 0.7046(6) -0.2092(5) 0.4230(3) 0.0414(17) Uani 1 1 d .
H37 H 0.7721 -0.2527 0.4321 0.050 Uiso 1 1 calc R
C38 C 0.6338(7) -0.2472(5) 0.4190(3) 0.0474(19) Uani 1 1 d .
H38 H 0.6510 -0.3164 0.4263 0.057 Uiso 1 1 calc R
C39 C 0.5356(6) -0.1838(5) 0.4041(3) 0.0427(17) Uani 1 1 d .
H39 H 0.4860 -0.2100 0.4011 0.051 Uiso 1 1 calc R
C40 C 0.5108(5) -0.0830(4) 0.3937(2) 0.0323(13) Uani 1 1 d .
H40 H 0.4450 -0.0405 0.3824 0.039 Uiso 1 1 calc R
C41 C 0.2828(4) 0.4044(4) 0.3391(2) 0.0210(10) Uani 1 1 d .
C42 C 0.3430(5) 0.4579(4) 0.3431(2) 0.0254(11) Uani 1 1 d .
H42 H 0.4073 0.4252 0.3573 0.031 Uiso 1 1 calc R
C43 C 0.3095(5) 0.5572(5) 0.3266(3) 0.0340(13) Uani 1 1 d .
H43 H 0.3504 0.5927 0.3298 0.041 Uiso 1 1 calc R
C44 C 0.2162(5) 0.6059(4) 0.3051(3) 0.0311(13) Uani 1 1 d .
H44 H 0.1920 0.6749 0.2948 0.037 Uiso 1 1 calc R
C45 C 0.1590(5) 0.5530(4) 0.2991(3) 0.0356(14) Uani 1 1 d .
H45 H 0.0965 0.5855 0.2834 0.043 Uiso 1 1 calc R
C46 C 0.1919(5) 0.4527(4) 0.3158(3) 0.0318(13) Uani 1 1 d .
H46 H 0.1521 0.4171 0.3111 0.038 Uiso 1 1 calc R
C47 C 0.2268(4) 0.2352(4) 0.3604(2) 0.0246(11) Uani 1 1 d .
C48 C 0.1308(5) 0.2785(5) 0.3979(3) 0.0328(13) Uani 1 1 d .
H48 H 0.1217 0.3300 0.4199 0.039 Uiso 1 1 calc R
C49 C 0.0490(5) 0.2472(5) 0.4034(3) 0.0402(15) Uani 1 1 d .
H49 H -0.0160 0.2777 0.4289 0.048 Uiso 1 1 calc R
C50 C 0.0613(6) 0.1718(6) 0.3720(4) 0.054(2) Uani 1 1 d .
H50 H 0.0055 0.1497 0.3758 0.065 Uiso 1 1 calc R
C51 C 0.1568(6) 0.1291(8) 0.3348(4) 0.075(3) Uani 1 1 d .
H51 H 0.1667 0.0767 0.3133 0.090 Uiso 1 1 calc R
C52 C 0.2385(5) 0.1618(6) 0.3285(3) 0.0441(18) Uani 1 1 d .
H52 H 0.3024 0.1332 0.3020 0.053 Uiso 1 1 calc R
C53 C 0.4340(4) -0.0029(4) 0.0875(2) 0.0212(10) Uani 1 1 d .
H53A H 0.4774 0.0111 0.0532 0.025 Uiso 1 1 calc R
H53B H 0.4190 -0.0601 0.0820 0.025 Uiso 1 1 calc R
C54 C 0.3280(4) 0.0888(4) 0.1018(2) 0.0204(10) Uani 1 1 d .
H54A H 0.2782 0.0711 0.1315 0.024 Uiso 1 1 calc R
H54B H 0.2934 0.1136 0.0696 0.024 Uiso 1 1 calc R
C55 C 0.4459(4) -0.1029(4) 0.1937(2) 0.0181(10) Uani 1 1 d .
C56 C 0.4084(4) -0.1686(4) 0.1794(2) 0.0240(11) Uani 1 1 d .
H56 H 0.4225 -0.1844 0.1423 0.029 Uiso 1 1 calc R
C57 C 0.3509(5) -0.2107(4) 0.2191(3) 0.0314(13) Uani 1 1 d .
H57 H 0.3250 -0.2542 0.2089 0.038 Uiso 1 1 calc R
C58 C 0.3312(5) -0.1896(4) 0.2733(3) 0.0314(13) Uani 1 1 d .
H58 H 0.2917 -0.2184 0.3002 0.038 Uiso 1 1 calc R
C59 C 0.3691(5) -0.1264(4) 0.2883(3) 0.0295(12) Uani 1 1 d .
H59 H 0.3571 -0.1131 0.3256 0.035 Uiso 1 1 calc R
C60 C 0.4251(4) -0.0822(4) 0.2485(2) 0.0231(11) Uani 1 1 d .
H60 H 0.4492 -0.0374 0.2589 0.028 Uiso 1 1 calc R
C61 C 0.6384(4) -0.1312(4) 0.1120(2) 0.0198(10) Uani 1 1 d .
C62 C 0.6968(4) -0.1032(4) 0.0649(2) 0.0244(11) Uani 1 1 d .
H62 H 0.6688 -0.0365 0.0504 0.029 Uiso 1 1 calc R
C63 C 0.7952(5) -0.1722(5) 0.0391(2) 0.0316(13) Uani 1 1 d .
H63 H 0.8324 -0.1536 0.0061 0.038 Uiso 1 1 calc R
C64 C 0.8397(5) -0.2690(5) 0.0616(2) 0.0307(13) Uani 1 1 d .
H64 H 0.9079 -0.3157 0.0445 0.037 Uiso 1 1 calc R
C65 C 0.7841(5) -0.2967(4) 0.1087(3) 0.0292(12) Uani 1 1 d .
H65 H 0.8146 -0.3624 0.1242 0.035 Uiso 1 1 calc R
C66 C 0.6835(4) -0.2287(4) 0.1338(2) 0.0238(11) Uani 1 1 d .
H66 H 0.6454 -0.2488 0.1658 0.029 Uiso 1 1 calc R
C67 C 0.2273(4) 0.2834(4) 0.1513(2) 0.0202(10) Uani 1 1 d .
C68 C 0.1442(5) 0.2592(5) 0.1819(3) 0.0328(13) Uani 1 1 d .
H68 H 0.1524 0.1917 0.1852 0.039 Uiso 1 1 calc R
C69 C 0.0487(5) 0.3338(5) 0.2076(3) 0.0381(15) Uani 1 1 d .
H69 H -0.0074 0.3166 0.2284 0.046 Uiso 1 1 calc R
C70 C 0.0354(5) 0.4323(5) 0.2032(3) 0.0341(14) Uani 1 1 d .
H70 H -0.0298 0.4828 0.2204 0.041 Uiso 1 1 calc R
C71 C 0.1182(5) 0.4566(4) 0.1732(3) 0.0320(13) Uani 1 1 d .
H71 H 0.1101 0.5240 0.1704 0.038 Uiso 1 1 calc R
C72 C 0.2132(4) 0.3828(4) 0.1473(2) 0.0230(11) Uani 1 1 d .
H72 H 0.2690 0.4005 0.1267 0.028 Uiso 1 1 calc R
C73 C 0.4030(4) 0.2403(4) 0.0587(2) 0.0195(10) Uani 1 1 d .
C74 C 0.3353(4) 0.2901(4) 0.0214(2) 0.0233(11) Uani 1 1 d .
H74 H 0.2622 0.2991 0.0305 0.028 Uiso 1 1 calc R
C75 C 0.3732(5) 0.3266(4) -0.0286(2) 0.0274(12) Uani 1 1 d .
H75 H 0.3261 0.3606 -0.0534 0.033 Uiso 1 1 calc R
C76 C 0.4807(5) 0.3132(4) -0.0425(2) 0.0287(12) Uani 1 1 d .
H76 H 0.5066 0.3392 -0.0765 0.034 Uiso 1 1 calc R
C77 C 0.5494(5) 0.2617(4) -0.0066(2) 0.0283(12) Uani 1 1 d .
H77 H 0.6230 0.2509 -0.0163 0.034 Uiso 1 1 calc R
C78 C 0.5107(4) 0.2261(4) 0.0435(2) 0.0236(11) Uani 1 1 d .
H78 H 0.5584 0.1913 0.0679 0.028 Uiso 1 1 calc R
C79 C 0.8577(5) -0.0741(5) 0.2900(3) 0.0332(13) Uani 1 1 d .
H79A H 0.9008 -0.0362 0.2720 0.040 Uiso 1 1 calc R
H79B H 0.8029 -0.0332 0.3198 0.040 Uiso 1 1 calc R
C80 C 0.9322(6) -0.1697(6) 0.3157(3) 0.054(2) Uani 1 1 d .
H80A H 0.8909 -0.2074 0.3351 0.081 Uiso 1 1 calc R
H80B H 0.9644 -0.1529 0.3414 0.081 Uiso 1 1 calc R
H80C H 0.9893 -0.2104 0.2871 0.081 Uiso 1 1 calc R
C81 C 0.8863(4) -0.1269(4) 0.1667(2) 0.0268(12) Uani 1 1 d .
H81A H 0.8571 -0.1547 0.1441 0.032 Uiso 1 1 calc R
H81B H 0.8921 -0.0665 0.1470 0.032 Uiso 1 1 calc R
C82 C 0.9994(5) -0.2036(5) 0.1720(3) 0.0416(16) Uani 1 1 d .
H82A H 1.0283 -0.1786 0.1958 0.062 Uiso 1 1 calc R
H82B H 1.0463 -0.2149 0.1359 0.062 Uiso 1 1 calc R
H82C H 0.9962 -0.2666 0.1877 0.062 Uiso 1 1 calc R
C83 C 0.7275(5) -0.1900(4) 0.2634(2) 0.0273(12) Uani 1 1 d .
H83A H 0.6959 -0.1807 0.3027 0.033 Uiso 1 1 calc R
H83B H 0.6688 -0.1792 0.2445 0.033 Uiso 1 1 calc R
C84 C 0.8107(5) -0.2990(4) 0.2562(3) 0.0409(16) Uani 1 1 d .
H84A H 0.8471 -0.3083 0.2179 0.061 Uiso 1 1 calc R
H84B H 0.7742 -0.3439 0.2670 0.061 Uiso 1 1 calc R
H84C H 0.8640 -0.3140 0.2791 0.061 Uiso 1 1 calc R
C85 C 0.4614(6) 0.5147(7) 0.4531(3) 0.053(2) Uani 1 1 d .
H85 H 0.4347 0.5248 0.4204 0.063 Uiso 1 1 calc R
C86 C 0.5115(6) 0.4199(6) 0.4738(3) 0.0505(19) Uani 1 1 d .
H86 H 0.5193 0.3642 0.4556 0.061 Uiso 1 1 calc R
C87 C 0.5505(6) 0.4054(6) 0.5209(3) 0.0507(19) Uani 1 1 d .
H87 H 0.5858 0.3396 0.5353 0.061 Uiso 1 1 calc R
C88 C 0.9257(5) 0.5089(4) -0.0305(2) 0.0289(12) Uani 1 1 d .
H88 H 0.8745 0.5153 -0.0513 0.035 Uiso 1 1 calc R
C89 C 0.9196(4) 0.4675(4) 0.0220(2) 0.0287(12) Uani 1 1 d .
H89 H 0.8647 0.4449 0.0372 0.034 Uiso 1 1 calc R
C90 C 0.9938(5) 0.4592(4) 0.0525(2) 0.0300(13) Uani 1 1 d .
H90 H 0.9892 0.4315 0.0887 0.036 Uiso 1 1 calc R
C91 C 0.8279(6) 0.4782(7) 0.3832(4) 0.061(2) Uani 1 1 d .
H91 H 0.8114 0.4600 0.3528 0.073 Uiso 1 1 calc R
C92 C 0.7729(6) 0.4683(6) 0.4351(4) 0.063(2) Uani 1 1 d .
H92 H 0.7194 0.4429 0.4407 0.076 Uiso 1 1 calc R
C93 C 0.7974(7) 0.4962(7) 0.4787(4) 0.068(3) Uani 1 1 d .
H93 H 0.7593 0.4912 0.5146 0.081 Uiso 1 1 calc R
C94 C 0.8775(7) 0.5315(7) 0.4706(4) 0.065(3) Uani 1 1 d .
H94 H 0.8948 0.5493 0.5008 0.078 Uiso 1 1 calc R
C95 C 0.9323(6) 0.5405(6) 0.4176(4) 0.055(2) Uani 1 1 d .
H95 H 0.9869 0.5647 0.4114 0.066 Uiso 1 1 calc R
C96 C 0.9064(6) 0.5140(6) 0.3749(3) 0.0512(19) Uani 1 1 d .
H96 H 0.9430 0.5204 0.3388 0.061 Uiso 1 1 calc R
C97 C 0.1626(10) 0.7910(9) 0.4153(4) 0.086(4) Uani 1 1 d .
H97 H 0.2376 0.7616 0.4005 0.104 Uiso 1 1 calc R
C98 C 0.1112(14) 0.7308(9) 0.4327(4) 0.111(6) Uani 1 1 d .
H98 H 0.1481 0.6607 0.4285 0.133 Uiso 1 1 calc R
C99 C 0.0050(15) 0.7726(11) 0.4564(5) 0.110(5) Uani 1 1 d .
H99 H -0.0319 0.7311 0.4704 0.131 Uiso 1 1 calc R
C100 C -0.0496(10) 0.8755(11) 0.4603(5) 0.091(4) Uani 1 1 d .
H100 H -0.1238 0.9050 0.4764 0.110 Uiso 1 1 calc R
C101 C 0.0072(11) 0.9346(8) 0.4401(5) 0.089(4) Uani 1 1 d .
H101 H -0.0282 1.0053 0.4419 0.107 Uiso 1 1 calc R
C102 C 0.1128(9) 0.8905(9) 0.4179(4) 0.077(3) Uani 1 1 d .
H102 H 0.1520 0.9301 0.4040 0.092 Uiso 1 1 calc R
H1H H 0.355(4) 0.369(4) 0.217(2) 0.013(3) Uiso 1 1 d U

loop_
_atom_site_aniso_label
_atom_site_aniso_U_11
_atom_site_aniso_U_22
_atom_site_aniso_U_33
_atom_site_aniso_U_23
_atom_site_aniso_U_13
_atom_site_aniso_U_12
Pt1 0.01098(8) 0.01147(8) 0.01572(9) 0.00022(6) -0.00143(6) -0.00307(7)
Pt2 0.01305(9) 0.01290(9) 0.01495(9) -0.00077(6) -0.00075(6) -0.00319(7)
Pt3 0.01244(8) 0.01186(9) 0.01550(9) -0.00039(6) -0.00333(6) -0.00336(7)
Ge1 0.0116(2) 0.0111(2) 0.0146(2) 0.00023(17) -0.00228(17) -0.00191(18)
Ge2 0.0161(2) 0.0147(2) 0.0206(3) -0.00043(19) -0.0039(2) -0.0019(2)
Ge3 0.0113(2) 0.0126(2) 0.0168(2) -0.00085(18) -0.00192(18) -0.00278(19)
P1 0.0115(5) 0.0154(6) 0.0209(6) -0.0005(5) -0.0007(5) -0.0037(5)
P2 0.0135(6) 0.0126(6) 0.0182(6) 0.0005(4) -0.0014(5) -0.0036(5)
P3 0.0193(6) 0.0160(6) 0.0163(6) -0.0004(5) -0.0014(5) -0.0042(5)
P4 0.0147(6) 0.0168(6) 0.0203(6) -0.0035(5) 0.0009(5) -0.0040(5)
P5 0.0168(6) 0.0138(6) 0.0192(6) -0.0019(5) -0.0036(5) -0.0042(5)
P6 0.0138(6) 0.0154(6) 0.0196(6) 0.0010(5) -0.0056(5) -0.0047(5)
C1 0.016(2) 0.020(2) 0.025(3) 0.000(2) -0.0007(19) -0.009(2)
C2 0.019(2) 0.017(2) 0.021(3) -0.0001(19) 0.0017(19) -0.007(2)
C3 0.019(2) 0.016(2) 0.035(3) 0.001(2) -0.008(2) -0.008(2)
C4 0.023(3) 0.041(4) 0.035(3) 0.001(3) -0.008(2) -0.008(3)
C5 0.034(4) 0.065(5) 0.040(4) 0.010(3) -0.020(3) -0.016(3)
C6 0.029(3) 0.032(3) 0.069(5) 0.008(3) -0.029(3) -0.008(3)
C7 0.018(3) 0.024(3) 0.073(5) -0.008(3) -0.016(3) -0.005(2)
C8 0.020(3) 0.024(3) 0.043(4) -0.005(2) -0.009(2) -0.001(2)
C9 0.015(2) 0.022(3) 0.021(3) -0.001(2) -0.0018(19) -0.005(2)
C10 0.021(3) 0.034(3) 0.031(3) -0.006(2) 0.003(2) -0.014(2)
C11 0.033(3) 0.043(4) 0.026(3) -0.007(3) 0.011(2) -0.020(3)
C12 0.036(3) 0.028(3) 0.023(3) -0.005(2) 0.000(2) -0.011(3)
C13 0.032(3) 0.033(3) 0.030(3) -0.005(2) -0.007(2) -0.015(3)
C14 0.022(3) 0.021(3) 0.027(3) -0.003(2) -0.002(2) -0.007(2)
C15 0.014(2) 0.017(2) 0.024(3) -0.0046(19) -0.0018(19) -0.0042(19)
C16 0.020(2) 0.022(3) 0.022(3) 0.001(2) -0.005(2) -0.006(2)
C17 0.032(3) 0.027(3) 0.026(3) -0.001(2) -0.010(2) -0.010(2)
C18 0.029(3) 0.032(3) 0.030(3) -0.008(2) -0.008(2) -0.011(3)
C19 0.028(3) 0.019(3) 0.039(3) -0.004(2) -0.005(2) -0.012(2)
C20 0.023(3) 0.021(3) 0.028(3) 0.001(2) -0.006(2) -0.010(2)
C21 0.017(2) 0.011(2) 0.020(2) 0.0026(18) -0.0034(19) -0.0049(19)
C22 0.023(3) 0.016(2) 0.027(3) -0.003(2) -0.005(2) -0.005(2)
C23 0.024(3) 0.020(3) 0.038(3) -0.004(2) -0.008(2) -0.001(2)
C24 0.026(3) 0.023(3) 0.038(3) 0.011(2) -0.019(2) -0.007(2)
C25 0.034(3) 0.030(3) 0.022(3) 0.004(2) -0.011(2) -0.018(3)
C26 0.024(3) 0.021(3) 0.024(3) -0.001(2) -0.004(2) -0.010(2)
C27 0.021(3) 0.026(3) 0.019(3) -0.001(2) 0.002(2) -0.007(2)
C28 0.024(3) 0.024(3) 0.022(3) -0.007(2) 0.003(2) -0.008(2)
C29 0.018(2) 0.019(2) 0.023(3) -0.004(2) -0.005(2) 0.000(2)
C30 0.018(2) 0.024(3) 0.027(3) -0.001(2) -0.004(2) -0.002(2)
C31 0.027(3) 0.029(3) 0.042(4) -0.003(3) -0.004(3) -0.012(3)
C32 0.028(3) 0.036(3) 0.050(4) -0.014(3) -0.009(3) -0.011(3)
C33 0.038(4) 0.051(4) 0.030(3) -0.012(3) -0.011(3) -0.012(3)
C34 0.029(3) 0.032(3) 0.028(3) -0.003(2) -0.004(2) -0.010(3)
C35 0.030(3) 0.022(3) 0.014(2) 0.0032(19) 0.000(2) -0.008(2)
C36 0.038(3) 0.022(3) 0.027(3) 0.002(2) -0.008(2) -0.005(3)
C37 0.054(4) 0.022(3) 0.030(3) 0.002(2) -0.008(3) 0.000(3)
C38 0.074(5) 0.022(3) 0.033(4) 0.002(3) -0.001(3) -0.012(3)
C39 0.064(5) 0.031(3) 0.036(4) -0.004(3) 0.008(3) -0.031(3)
C40 0.039(3) 0.025(3) 0.030(3) -0.003(2) -0.002(3) -0.013(3)
C41 0.015(2) 0.015(2) 0.026(3) -0.0036(19) 0.0008(19) -0.0019(19)
C42 0.025(3) 0.020(3) 0.034(3) -0.002(2) -0.006(2) -0.011(2)
C43 0.038(3) 0.026(3) 0.040(4) -0.003(3) -0.007(3) -0.016(3)
C44 0.026(3) 0.019(3) 0.041(3) -0.001(2) -0.003(2) -0.005(2)
C45 0.023(3) 0.023(3) 0.053(4) 0.002(3) -0.010(3) -0.002(2)
C46 0.020(3) 0.027(3) 0.047(4) -0.001(3) -0.005(2) -0.009(2)
C47 0.015(2) 0.024(3) 0.028(3) -0.003(2) 0.002(2) -0.005(2)
C48 0.022(3) 0.033(3) 0.037(3) -0.011(3) 0.006(2) -0.009(3)
C49 0.024(3) 0.046(4) 0.045(4) -0.006(3) 0.006(3) -0.015(3)
C50 0.022(3) 0.061(5) 0.074(6) -0.015(4) 0.005(3) -0.016(3)
C51 0.040(4) 0.089(7) 0.113(8) -0.069(6) 0.021(5) -0.040(5)
C52 0.022(3) 0.052(4) 0.058(4) -0.031(4) 0.010(3) -0.015(3)
C53 0.020(2) 0.021(3) 0.025(3) -0.003(2) -0.009(2) -0.008(2)
C54 0.022(2) 0.020(2) 0.022(3) 0.0004(19) -0.010(2) -0.008(2)
C55 0.015(2) 0.012(2) 0.023(3) -0.0017(18) -0.0035(19) -0.0029(19)
C56 0.021(3) 0.017(2) 0.032(3) -0.005(2) -0.005(2) -0.005(2)
C57 0.027(3) 0.013(2) 0.056(4) -0.001(2) -0.009(3) -0.010(2)
C58 0.023(3) 0.020(3) 0.044(4) 0.004(2) -0.001(2) -0.006(2)
C59 0.030(3) 0.024(3) 0.033(3) 0.000(2) -0.004(2) -0.011(2)
C60 0.021(3) 0.019(2) 0.029(3) -0.004(2) -0.004(2) -0.008(2)
C61 0.017(2) 0.018(2) 0.023(3) -0.0079(19) -0.0039(19) -0.005(2)
C62 0.023(3) 0.026(3) 0.022(3) -0.003(2) 0.001(2) -0.010(2)
C63 0.025(3) 0.041(3) 0.028(3) -0.016(3) 0.008(2) -0.015(3)
C64 0.019(3) 0.031(3) 0.036(3) -0.018(3) -0.002(2) -0.002(2)
C65 0.023(3) 0.018(3) 0.041(3) -0.009(2) -0.010(2) 0.001(2)
C66 0.022(3) 0.018(3) 0.027(3) -0.005(2) -0.001(2) -0.005(2)
C67 0.016(2) 0.021(3) 0.023(3) 0.000(2) -0.0071(19) -0.007(2)
C68 0.028(3) 0.024(3) 0.040(3) -0.004(2) 0.006(3) -0.010(2)
C69 0.022(3) 0.035(3) 0.051(4) -0.008(3) 0.005(3) -0.009(3)
C70 0.023(3) 0.034(3) 0.035(3) -0.010(3) -0.002(2) -0.001(3)
C71 0.029(3) 0.022(3) 0.039(3) -0.007(2) -0.007(3) -0.003(2)
C72 0.021(3) 0.020(3) 0.025(3) 0.000(2) -0.006(2) -0.004(2)
C73 0.022(2) 0.014(2) 0.022(3) 0.0002(18) -0.009(2) -0.004(2)
C74 0.024(3) 0.022(3) 0.025(3) 0.000(2) -0.009(2) -0.009(2)
C75 0.038(3) 0.025(3) 0.023(3) 0.001(2) -0.013(2) -0.013(3)
C76 0.044(3) 0.021(3) 0.018(3) 0.001(2) -0.002(2) -0.014(3)
C77 0.024(3) 0.028(3) 0.032(3) -0.002(2) -0.001(2) -0.012(2)
C78 0.021(3) 0.023(3) 0.025(3) 0.004(2) -0.006(2) -0.008(2)
C79 0.027(3) 0.034(3) 0.038(3) -0.008(3) -0.013(3) -0.007(3)
C80 0.050(5) 0.050(5) 0.046(4) -0.010(3) -0.028(4) 0.006(4)
C81 0.023(3) 0.025(3) 0.027(3) -0.002(2) -0.001(2) -0.007(2)
C82 0.027(3) 0.042(4) 0.033(3) 0.002(3) 0.005(3) 0.001(3)
C83 0.025(3) 0.022(3) 0.032(3) 0.004(2) -0.005(2) -0.008(2)
C84 0.033(3) 0.019(3) 0.067(5) 0.009(3) -0.015(3) -0.007(3)
C85 0.044(4) 0.078(6) 0.035(4) -0.016(4) 0.000(3) -0.025(4)
C86 0.050(4) 0.052(5) 0.056(5) -0.024(4) 0.004(4) -0.028(4)
C87 0.050(4) 0.043(4) 0.051(5) 0.006(3) -0.004(4) -0.016(4)
C88 0.028(3) 0.021(3) 0.031(3) 0.002(2) -0.010(2) -0.003(2)
C89 0.019(3) 0.026(3) 0.035(3) 0.000(2) 0.002(2) -0.007(2)
C90 0.034(3) 0.024(3) 0.021(3) 0.004(2) 0.000(2) -0.005(2)
C91 0.033(4) 0.065(6) 0.072(6) -0.010(4) -0.018(4) -0.001(4)
C92 0.029(4) 0.050(5) 0.094(7) 0.005(5) -0.004(4) -0.006(4)
C93 0.042(5) 0.064(6) 0.061(6) 0.015(4) 0.000(4) 0.002(4)
C94 0.050(5) 0.057(5) 0.063(6) -0.016(4) -0.020(4) 0.010(4)
C95 0.028(3) 0.037(4) 0.084(6) 0.003(4) -0.006(4) -0.003(3)
C96 0.036(4) 0.052(5) 0.052(5) 0.003(4) -0.007(3) -0.006(3)
C97 0.083(8) 0.080(8) 0.057(6) 0.002(6) -0.027(5) 0.009(6)
C98 0.172(15) 0.059(7) 0.040(6) 0.003(5) -0.019(7) 0.009(8)
C99 0.193(17) 0.109(11) 0.049(6) 0.005(7) -0.032(9) -0.082(12)
C100 0.073(7) 0.106(10) 0.078(8) -0.026(7) -0.027(6) -0.009(7)
C101 0.102(9) 0.050(6) 0.108(9) -0.020(6) -0.057(8) -0.002(6)
C102 0.076(7) 0.090(8) 0.063(6) -0.010(5) -0.031(5) -0.023(6)

loop_
_atom_type_symbol
_atom_type_description
_atom_type_scat_dispersion_real
_atom_type_scat_dispersion_imag
_atom_type_scat_source
C C 0.0033 0.0016 'International Tables Vol C Tables 4.2.6.8 and 6.1.1.4'
H H 0.0000 0.0000 'International Tables Vol C Tables 4.2.6.8 and 6.1.1.4'
P P 0.1023 0.0942 'International Tables Vol C Tables 4.2.6.8 and 6.1.1.4'
Ge Ge 0.1547 1.8001 'International Tables Vol C Tables 4.2.6.8 and 6.1.1.4'
Pt Pt -1.7033 8.3905 'International Tables Vol C Tables 4.2.6.8 and 6.1.1.4'

loop_
_geom_angle_atom_site_label_1
_geom_angle_atom_site_label_2
_geom_angle_atom_site_label_3
_geom_angle
_geom_angle_site_symmetry_1
P2 Pt1 P1 87.37(5) .
P2 Pt1 Ge3 94.12(3) .
P1 Pt1 Ge3 172.21(4) .
P2 Pt1 Ge1 162.48(3) .
P1 Pt1 Ge1 109.39(3) .
Ge3 Pt1 Ge1 69.983(17) .
P4 Pt2 P3 87.13(5) .
P4 Pt2 Ge3 93.84(4) .
P3 Pt2 Ge3 173.84(4) .
P4 Pt2 Ge1 162.41(4) .
P3 Pt2 Ge1 109.68(4) .
Ge3 Pt2 Ge1 70.006(18) .
P6 Pt3 P5 87.26(5) .
P6 Pt3 Ge3 96.06(4) .
P5 Pt3 Ge3 171.13(4) .
P6 Pt3 Ge1 163.97(4) .
P5 Pt3 Ge1 107.73(4) .
Ge3 Pt3 Ge1 69.966(17) .
Ge2 Ge1 Pt1 127.50(2) .
Ge2 Ge1 Pt3 127.23(2) .
Pt1 Ge1 Pt3 86.914(16) .
Ge2 Ge1 Pt2 123.79(2) .
Pt1 Ge1 Pt2 88.751(18) .
Pt3 Ge1 Pt2 90.484(18) .
Ge2 Ge1 Ge3 177.55(3) .
Pt1 Ge1 Ge3 53.881(16) .
Pt3 Ge1 Ge3 53.891(15) .
Pt2 Ge1 Ge3 53.772(15) .
C79 Ge2 C83 108.7(3) .
C79 Ge2 C81 108.1(3) .
C83 Ge2 C81 109.2(2) .
C79 Ge2 Ge1 109.01(18) .
C83 Ge2 Ge1 109.63(16) .
C81 Ge2 Ge1 112.09(17) .
Pt2 Ge3 Pt1 92.070(18) .
Pt2 Ge3 Pt3 93.905(19) .
Pt1 Ge3 Pt3 89.985(17) .
Pt2 Ge3 Ge1 56.222(15) .
Pt1 Ge3 Ge1 56.136(15) .
Pt3 Ge3 Ge1 56.143(16) .
Pt2 Ge3 H1H 122.5(18) .
Pt1 Ge3 H1H 120.9(18) .
Pt3 Ge3 H1H 127.9(18) .
Ge1 Ge3 H1H 175.8(19) .
C3 P1 C9 104.3(2) .
C3 P1 C1 100.6(2) .
C9 P1 C1 103.2(2) .
C3 P1 Pt1 124.75(18) .
C9 P1 Pt1 115.27(17) .
C1 P1 Pt1 105.74(16) .
C21 P2 C15 105.8(2) .
C21 P2 C2 104.1(2) .
C15 P2 C2 99.8(2) .
C21 P2 Pt1 121.48(16) .
C15 P2 Pt1 115.08(17) .
C2 P2 Pt1 107.87(17) .
C35 P3 C29 105.5(3) .
C35 P3 C27 100.5(2) .
C29 P3 C27 101.1(3) .
C35 P3 Pt2 124.00(18) .
C29 P3 Pt2 115.55(18) .
C27 P3 Pt2 106.71(18) .
C41 P4 C47 104.4(2) .
C41 P4 C28 105.3(2) .
C47 P4 C28 102.3(3) .
C41 P4 Pt2 121.39(17) .
C47 P4 Pt2 113.95(18) .
C28 P4 Pt2 107.64(18) .
C61 P5 C55 104.9(2) .
C61 P5 C53 100.7(2) .
C55 P5 C53 103.0(2) .
C61 P5 Pt3 125.74(17) .
C55 P5 Pt3 112.99(17) .
C53 P5 Pt3 106.69(17) .
C67 P6 C73 104.4(2) .
C67 P6 C54 105.2(2) .
C73 P6 C54 101.9(2) .
C67 P6 Pt3 122.30(17) .
C73 P6 Pt3 113.23(17) .
C54 P6 Pt3 107.70(16) .
C2 C1 P1 109.3(3) .
C2 C1 H1A 109.8 .
P1 C1 H1A 109.8 .
C2 C1 H1B 109.8 .
P1 C1 H1B 109.8 .
H1A C1 H1B 108.3 .
C1 C2 P2 106.6(3) .
C1 C2 H2A 110.4 .
P2 C2 H2A 110.4 .
C1 C2 H2B 110.4 .
P2 C2 H2B 110.4 .
H2A C2 H2B 108.6 .
C4 C3 C8 118.2(5) .
C4 C3 P1 117.1(4) .
C8 C3 P1 124.6(5) .
C3 C4 C5 120.6(6) .
C3 C4 H4 119.7 .
C5 C4 H4 119.7 .
C6 C5 C4 119.4(7) .
C6 C5 H5 120.3 .
C4 C5 H5 120.3 .
C7 C6 C5 120.2(6) .
C7 C6 H6 119.9 .
C5 C6 H6 119.9 .
C6 C7 C8 120.2(6) .
C6 C7 H7 119.9 .
C8 C7 H7 119.9 .
C7 C8 C3 121.3(6) .
C7 C8 H8 119.4 .
C3 C8 H8 119.4 .
C14 C9 C10 118.3(5) .
C14 C9 P1 118.4(4) .
C10 C9 P1 123.3(4) .
C11 C10 C9 121.4(5) .
C11 C10 H10 119.3 .
C9 C10 H10 119.3 .
C10 C11 C12 119.5(5) .
C10 C11 H11 120.2 .
C12 C11 H11 120.2 .
C11 C12 C13 120.1(5) .
C11 C12 H12 120.0 .
C13 C12 H12 120.0 .
C12 C13 C14 120.5(6) .
C12 C13 H13 119.8 .
C14 C13 H13 119.8 .
C13 C14 C9 120.3(5) .
C13 C14 H14 119.9 .
C9 C14 H14 119.9 .
C16 C15 C20 119.1(5) .
C16 C15 P2 118.5(4) .
C20 C15 P2 122.2(4) .
C17 C16 C15 120.3(5) .
C17 C16 H16 119.8 .
C15 C16 H16 119.8 .
C16 C17 C18 120.6(5) .
C16 C17 H17 119.7 .
C18 C17 H17 119.7 .
C19 C18 C17 119.4(5) .
C19 C18 H18 120.3 .
C17 C18 H18 120.3 .
C20 C19 C18 119.8(5) .
C20 C19 H19 120.1 .
C18 C19 H19 120.1 .
C19 C20 C15 120.8(5) .
C19 C20 H20 119.6 .
C15 C20 H20 119.6 .
C26 C21 C22 118.5(5) .
C26 C21 P2 119.3(4) .
C22 C21 P2 121.8(4) .
C23 C22 C21 120.0(5) .
C23 C22 H22 120.0 .
C21 C22 H22 120.0 .
C24 C23 C22 120.4(5) .
C24 C23 H23 119.8 .
C22 C23 H23 119.8 .
C23 C24 C25 119.6(5) .
C23 C24 H24 120.2 .
C25 C24 H24 120.2 .
C26 C25 C24 120.0(5) .
C26 C25 H25 120.0 .
C24 C25 H25 120.0 .
C25 C26 C21 121.4(5) .
C25 C26 H26 119.3 .
C21 C26 H26 119.3 .
C28 C27 P3 109.9(4) .
C28 C27 H27A 109.7 .
P3 C27 H27A 109.7 .
C28 C27 H27B 109.7 .
P3 C27 H27B 109.7 .
H27A C27 H27B 108.2 .
C27 C28 P4 107.3(4) .
C27 C28 H28A 110.3 .
P4 C28 H28A 110.3 .
C27 C28 H28B 110.3 .
P4 C28 H28B 110.3 .
H28A C28 H28B 108.5 .
C30 C29 C34 119.1(5) .
C30 C29 P3 118.6(4) .
C34 C29 P3 122.1(4) .
C29 C30 C31 120.1(5) .
C29 C30 H30 119.9 .
C31 C30 H30 119.9 .
C32 C31 C30 120.3(6) .
C32 C31 H31 119.8 .
C30 C31 H31 119.8 .
C33 C32 C31 120.0(6) .
C33 C32 H32 120.0 .
C31 C32 H32 120.0 .
C32 C33 C34 120.1(6) .
C32 C33 H33 119.9 .
C34 C33 H33 119.9 .
C29 C34 C33 120.2(6) .
C29 C34 H34 119.9 .
C33 C34 H34 119.9 .
C36 C35 C40 118.9(5) .
C36 C35 P3 124.2(5) .
C40 C35 P3 116.8(4) .
C35 C36 C37 119.9(6) .
C35 C36 H36 120.1 .
C37 C36 H36 120.1 .
C38 C37 C36 121.0(7) .
C38 C37 H37 119.5 .
C36 C37 H37 119.5 .
C37 C38 C39 119.6(6) .
C37 C38 H38 120.2 .
C39 C38 H38 120.2 .
C40 C39 C38 120.0(7) .
C40 C39 H39 120.0 .
C38 C39 H39 120.0 .
C39 C40 C35 120.6(6) .
C39 C40 H40 119.7 .
C35 C40 H40 119.7 .
C46 C41 C42 118.5(5) .
C46 C41 P4 122.4(4) .
C42 C41 P4 118.3(4) .
C43 C42 C41 120.5(5) .
C43 C42 H42 119.7 .
C41 C42 H42 119.7 .
C42 C43 C44 120.4(6) .
C42 C43 H43 119.8 .
C44 C43 H43 119.8 .
C45 C44 C43 119.4(5) .
C45 C44 H44 120.3 .
C43 C44 H44 120.3 .
C44 C45 C46 120.7(6) .
C44 C45 H45 119.7 .
C46 C45 H45 119.7 .
C41 C46 C45 120.3(6) .
C41 C46 H46 119.8 .
C45 C46 H46 119.8 .
C52 C47 C48 119.1(5) .
C52 C47 P4 118.8(4) .
C48 C47 P4 122.0(5) .
C49 C48 C47 120.7(6) .
C49 C48 H48 119.7 .
C47 C48 H48 119.7 .
C48 C49 C50 120.4(6) .
C48 C49 H49 119.8 .
C50 C49 H49 119.8 .
C49 C50 C51 118.6(7) .
C49 C50 H50 120.7 .
C51 C50 H50 120.7 .
C50 C51 C52 121.1(7) .
C50 C51 H51 119.5 .
C52 C51 H51 119.5 .
C47 C52 C51 120.1(6) .
C47 C52 H52 119.9 .
C51 C52 H52 119.9 .
C54 C53 P5 109.9(3) .
C54 C53 H53A 109.7 .
P5 C53 H53A 109.7 .
C54 C53 H53B 109.7 .
P5 C53 H53B 109.7 .
H53A C53 H53B 108.2 .
C53 C54 P6 108.1(3) .
C53 C54 H54A 110.1 .
P6 C54 H54A 110.1 .
C53 C54 H54B 110.1 .
P6 C54 H54B 110.1 .
H54A C54 H54B 108.4 .
C60 C55 C56 118.3(5) .
C60 C55 P5 118.3(4) .
C56 C55 P5 123.2(4) .
C57 C56 C55 120.4(5) .
C57 C56 H56 119.8 .
C55 C56 H56 119.8 .
C58 C57 C56 120.5(5) .
C58 C57 H57 119.8 .
C56 C57 H57 119.8 .
C57 C58 C59 120.0(5) .
C57 C58 H58 120.0 .
C59 C58 H58 120.0 .
C58 C59 C60 120.0(6) .
C58 C59 H59 120.0 .
C60 C59 H59 120.0 .
C55 C60 C59 120.8(5) .
C55 C60 H60 119.6 .
C59 C60 H60 119.6 .
C66 C61 C62 118.6(5) .
C66 C61 P5 123.9(4) .
C62 C61 P5 117.4(4) .
C63 C62 C61 120.6(5) .
C63 C62 H62 119.7 .
C61 C62 H62 119.7 .
C62 C63 C64 120.1(5) .
C62 C63 H63 120.0 .
C64 C63 H63 120.0 .
C65 C64 C63 119.8(5) .
C65 C64 H64 120.1 .
C63 C64 H64 120.1 .
C64 C65 C66 120.4(5) .
C64 C65 H65 119.8 .
C66 C65 H65 119.8 .
C65 C66 C61 120.5(5) .
C65 C66 H66 119.7 .
C61 C66 H66 119.7 .
C72 C67 C68 118.6(5) .
C72 C67 P6 119.7(4) .
C68 C67 P6 121.3(4) .
C67 C68 C69 120.3(6) .
C67 C68 H68 119.8 .
C69 C68 H68 119.8 .
C70 C69 C68 120.5(6) .
C70 C69 H69 119.7 .
C68 C69 H69 119.7 .
C69 C70 C71 119.4(6) .
C69 C70 H70 120.3 .
C71 C70 H70 120.3 .
C70 C71 C72 120.4(6) .
C70 C71 H71 119.8 .
C72 C71 H71 119.8 .
C71 C72 C67 120.8(5) .
C71 C72 H72 119.6 .
C67 C72 H72 119.6 .
C78 C73 C74 118.0(5) .
C78 C73 P6 119.3(4) .
C74 C73 P6 122.6(4) .
C75 C74 C73 121.0(5) .
C75 C74 H74 119.5 .
C73 C74 H74 119.5 .
C74 C75 C76 119.9(5) .
C74 C75 H75 120.0 .
C76 C75 H75 120.0 .
C77 C76 C75 119.7(5) .
C77 C76 H76 120.2 .
C75 C76 H76 120.2 .
C76 C77 C78 120.1(5) .
C76 C77 H77 120.0 .
C78 C77 H77 120.0 .
C77 C78 C73 121.3(5) .
C77 C78 H78 119.4 .
C73 C78 H78 119.4 .
C80 C79 Ge2 118.2(5) .
C80 C79 H79A 107.8 .
Ge2 C79 H79A 107.8 .
C80 C79 H79B 107.8 .
Ge2 C79 H79B 107.8 .
H79A C79 H79B 107.1 .
C79 C80 H80A 109.5 .
C79 C80 H80B 109.5 .
H80A C80 H80B 109.5 .
C79 C80 H80C 109.5 .
H80A C80 H80C 109.5 .
H80B C80 H80C 109.5 .
C82 C81 Ge2 115.7(4) .
C82 C81 H81A 108.4 .
Ge2 C81 H81A 108.4 .
C82 C81 H81B 108.4 .
Ge2 C81 H81B 108.4 .
H81A C81 H81B 107.4 .
C81 C82 H82A 109.5 .
C81 C82 H82B 109.5 .
H82A C82 H82B 109.5 .
C81 C82 H82C 109.5 .
H82A C82 H82C 109.5 .
H82B C82 H82C 109.5 .
C84 C83 Ge2 116.2(4) .
C84 C83 H83A 108.2 .
Ge2 C83 H83A 108.2 .
C84 C83 H83B 108.2 .
Ge2 C83 H83B 108.2 .
H83A C83 H83B 107.4 .
C83 C84 H84A 109.5 .
C83 C84 H84B 109.5 .
H84A C84 H84B 109.5 .
C83 C84 H84C 109.5 .
H84A C84 H84C 109.5 .
H84B C84 H84C 109.5 .
C87 C85 C86 120.4(8) 2_666
C87 C85 H85 119.8 2_666
C86 C85 H85 119.8 .
C85 C86 C87 119.7(7) .
C85 C86 H86 120.2 .
C87 C86 H86 120.2 .
C85 C87 C86 120.0(8) 2_666
C85 C87 H87 120.0 2_666
C86 C87 H87 120.0 .
C90 C88 C89 119.9(6) 2_765
C90 C88 H88 120.0 2_765
C89 C88 H88 120.0 .
C88 C89 C90 119.9(5) .
C88 C89 H89 120.1 .
C90 C89 H89 120.1 .
C88 C90 C89 120.2(5) 2_765
C88 C90 H90 119.9 2_765
C89 C90 H90 119.9 .
C96 C91 C92 120.9(9) .
C96 C91 H91 119.5 .
C92 C91 H91 119.5 .
C91 C92 C93 118.6(9) .
C91 C92 H92 120.7 .
C93 C92 H92 120.7 .
C92 C93 C94 120.7(9) .
C92 C93 H93 119.6 .
C94 C93 H93 119.6 .
C93 C94 C95 119.5(9) .
C93 C94 H94 120.3 .
C95 C94 H94 120.3 .
C96 C95 C94 119.2(8) .
C96 C95 H95 120.4 .
C94 C95 H95 120.4 .
C95 C96 C91 121.0(8) .
C95 C96 H96 119.5 .
C91 C96 H96 119.5 .
C102 C97 C98 122.8(12) .
C102 C97 H97 118.6 .
C98 C97 H97 118.6 .
C97 C98 C99 118.5(12) .
C97 C98 H98 120.8 .
C99 C98 H98 120.8 .
C98 C99 C100 120.5(14) .
C98 C99 H99 119.8 .
C100 C99 H99 119.8 .
C99 C100 C101 118.5(12) .
C99 C100 H100 120.7 .
C101 C100 H100 120.7 .
C102 C101 C100 119.3(11) .
C102 C101 H101 120.3 .
C100 C101 H101 120.3 .
C97 C102 C101 120.3(13) .
C97 C102 H102 119.9 .
C101 C102 H102 119.9 .

loop_
_geom_bond_atom_site_label_1
_geom_bond_atom_site_label_2
_geom_bond_distance
_geom_bond_site_symmetry_2
Pt1 P2 2.2414(12) .
Pt1 P1 2.2512(12) .
Pt1 Ge3 2.4220(6) .
Pt1 Ge1 2.4897(6) .
Pt2 P4 2.2401(13) .
Pt2 P3 2.2577(13) .
Pt2 Ge3 2.4183(6) .
Pt2 Ge1 2.4918(5) .
Pt3 P6 2.2487(12) .
Pt3 P5 2.2503(13) .
Pt3 Ge3 2.4226(6) .
Pt3 Ge1 2.4902(6) .
Ge1 Ge2 2.4308(7) .
Ge1 Ge3 2.8172(7) .
Ge2 C79 1.969(6) .
Ge2 C83 1.978(6) .
Ge2 C81 1.986(5) .
Ge3 H1H 1.64(5) .
P1 C3 1.827(5) .
P1 C9 1.830(5) .
P1 C1 1.858(5) .
P2 C21 1.825(5) .
P2 C15 1.839(5) .
P2 C2 1.851(5) .
P3 C35 1.833(5) .
P3 C29 1.836(6) .
P3 C27 1.858(5) .
P4 C41 1.826(5) .
P4 C47 1.827(6) .
P4 C28 1.858(6) .
P5 C61 1.824(5) .
P5 C55 1.831(5) .
P5 C53 1.856(5) .
P6 C67 1.825(5) .
P6 C73 1.826(5) .
P6 C54 1.854(5) .
C1 C2 1.544(7) .
C1 H1A 0.9900 .
C1 H1B 0.9900 .
C2 H2A 0.9900 .
C2 H2B 0.9900 .
C3 C4 1.379(8) .
C3 C8 1.393(8) .
C4 C5 1.402(8) .
C4 H4 0.9500 .
C5 C6 1.395(10) .
C5 H5 0.9500 .
C6 C7 1.354(10) .
C6 H6 0.9500 .
C7 C8 1.386(8) .
C7 H7 0.9500 .
C8 H8 0.9500 .
C9 C14 1.395(8) .
C9 C10 1.405(7) .
C10 C11 1.384(8) .
C10 H10 0.9500 .
C11 C12 1.385(9) .
C11 H11 0.9500 .
C12 C13 1.386(8) .
C12 H12 0.9500 .
C13 C14 1.391(8) .
C13 H13 0.9500 .
C14 H14 0.9500 .
C15 C16 1.390(7) .
C15 C20 1.396(7) .
C16 C17 1.383(8) .
C16 H16 0.9500 .
C17 C18 1.395(8) .
C17 H17 0.9500 .
C18 C19 1.391(8) .
C18 H18 0.9500 .
C19 C20 1.390(8) .
C19 H19 0.9500 .
C20 H20 0.9500 .
C21 C26 1.388(7) .
C21 C22 1.405(7) .
C22 C23 1.396(8) .
C22 H22 0.9500 .
C23 C24 1.378(8) .
C23 H23 0.9500 .
C24 C25 1.398(8) .
C24 H24 0.9500 .
C25 C26 1.376(8) .
C25 H25 0.9500 .
C26 H26 0.9500 .
C27 C28 1.531(7) .
C27 H27A 0.9900 .
C27 H27B 0.9900 .
C28 H28A 0.9900 .
C28 H28B 0.9900 .
C29 C30 1.394(8) .
C29 C34 1.395(8) .
C30 C31 1.396(8) .
C30 H30 0.9500 .
C31 C32 1.383(9) .
C31 H31 0.9500 .
C32 C33 1.379(10) .
C32 H32 0.9500 .
C33 C34 1.400(9) .
C33 H33 0.9500 .
C34 H34 0.9500 .
C35 C36 1.390(8) .
C35 C40 1.394(9) .
C36 C37 1.399(8) .
C36 H36 0.9500 .
C37 C38 1.359(11) .
C37 H37 0.9500 .
C38 C39 1.398(11) .
C38 H38 0.9500 .
C39 C40 1.385(8) .
C39 H39 0.9500 .
C40 H40 0.9500 .
C41 C46 1.391(8) .
C41 C42 1.408(7) .
C42 C43 1.377(8) .
C42 H42 0.9500 .
C43 C44 1.392(9) .
C43 H43 0.9500 .
C44 C45 1.380(9) .
C44 H44 0.9500 .
C45 C46 1.391(8) .
C45 H45 0.9500 .
C46 H46 0.9500 .
C47 C52 1.371(8) .
C47 C48 1.398(7) .
C48 C49 1.383(9) .
C48 H48 0.9500 .
C49 C50 1.386(11) .
C49 H49 0.9500 .
C50 C51 1.388(10) .
C50 H50 0.9500 .
C51 C52 1.393(10) .
C51 H51 0.9500 .
C52 H52 0.9500 .
C53 C54 1.529(7) .
C53 H53A 0.9900 .
C53 H53B 0.9900 .
C54 H54A 0.9900 .
C54 H54B 0.9900 .
C55 C60 1.394(7) .
C55 C56 1.406(7) .
C56 C57 1.391(8) .
C56 H56 0.9500 .
C57 C58 1.381(9) .
C57 H57 0.9500 .
C58 C59 1.384(9) .
C58 H58 0.9500 .
C59 C60 1.399(8) .
C59 H59 0.9500 .
C60 H60 0.9500 .
C61 C66 1.399(7) .
C61 C62 1.402(7) .
C62 C63 1.389(8) .
C62 H62 0.9500 .
C63 C64 1.396(9) .
C63 H63 0.9500 .
C64 C65 1.380(9) .
C64 H64 0.9500 .
C65 C66 1.395(7) .
C65 H65 0.9500 .
C66 H66 0.9500 .
C67 C72 1.393(7) .
C67 C68 1.397(8) .
C68 C69 1.400(8) .
C68 H68 0.9500 .
C69 C70 1.383(9) .
C69 H69 0.9500 .
C70 C71 1.389(9) .
C70 H70 0.9500 .
C71 C72 1.392(8) .
C71 H71 0.9500 .
C72 H72 0.9500 .
C73 C78 1.397(7) .
C73 C74 1.399(7) .
C74 C75 1.387(8) .
C74 H74 0.9500 .
C75 C76 1.396(9) .
C75 H75 0.9500 .
C76 C77 1.385(8) .
C76 H76 0.9500 .
C77 C78 1.385(8) .
C77 H77 0.9500 .
C78 H78 0.9500 .
C79 C80 1.523(9) .
C79 H79A 0.9900 .
C79 H79B 0.9900 .
C80 H80A 0.9800 .
C80 H80B 0.9800 .
C80 H80C 0.9800 .
C81 C82 1.529(8) .
C81 H81A 0.9900 .
C81 H81B 0.9900 .
C82 H82A 0.9800 .
C82 H82B 0.9800 .
C82 H82C 0.9800 .
C83 C84 1.540(8) .
C83 H83A 0.9900 .
C83 H83B 0.9900 .
C84 H84A 0.9800 .
C84 H84B 0.9800 .
C84 H84C 0.9800 .
C85 C87 1.360(11) 2_666
C85 C86 1.367(12) .
C85 H85 0.9500 .
C86 C87 1.376(11) .
C86 H86 0.9500 .
C87 C85 1.360(11) 2_666
C87 H87 0.9500 .
C88 C90 1.379(8) 2_765
C88 C89 1.384(8) .
C88 H88 0.9500 .
C89 C90 1.386(9) .
C89 H89 0.9500 .
C90 C88 1.379(8) 2_765
C90 H90 0.9500 .
C91 C96 1.377(12) .
C91 C92 1.382(13) .
C91 H91 0.9500 .
C92 C93 1.385(14) .
C92 H92 0.9500 .
C93 C94 1.394(14) .
C93 H93 0.9500 .
C94 C95 1.401(13) .
C94 H94 0.9500 .
C95 C96 1.365(12) .
C95 H95 0.9500 .
C96 H96 0.9500 .
C97 C102 1.338(15) .
C97 C98 1.345(19) .
C97 H97 0.9500 .
C98 C99 1.36(2) .
C98 H98 0.9500 .
C99 C100 1.389(18) .
C99 H99 0.9500 .
C100 C101 1.397(18) .
C100 H100 0.9500 .
C101 C102 1.349(16) .
C101 H101 0.9500 .
C102 H102 0.9500 .

loop_
_cod_changelog_entry_id
_cod_changelog_entry_author
_cod_changelog_entry_date
_cod_changelog_entry_text
1 'Vaitkus, Antanas' 2024-11-16T00:18:53+02:00
;
 Replaced the '\/Y' character sequence with the backslash character ('\')
 in the '_refine_ls_weighting_details' data value.
;
